data_4513426
loop_
_publ_author_name
'Suvanvapee, Porntiva'
'Boonmak, Jaursup'
'Klongdee, Fatima'
'Pakawatchai, Chaveng'
'Moubaraki, Boujemaa'
'Murray, Keith S.'
'Youngme, Sujittra'

_publ_section_title
;
 A Series of Cyanoacetato Copper(II) Coordination Polymers with
 VariousN,N&#x2032;-Ditopic Spacers: Structural Diversity, Supramolecular
 Robustness, and Magnetic Properties
;
_journal_issue 8
_journal_name_full 'Crystal Growth &amp; Design'
_journal_page_first 3804
_journal_paper_doi 10.1021/acs.cgd.5b00453
_journal_volume 15
_journal_year 2015
_chemical_formula_sum 'C18 H16 Cu N4 O4'
_chemical_formula_weight 415.89
_chemical_name_systematic
; 
 di(mu-cyanoacetato)(1,2-bis(4-pyridyl)ethane)copper(II) 
;
_space_group_IT_number 2
_symmetry_cell_setting triclinic
_symmetry_space_group_name_Hall '-P 1'
_symmetry_space_group_name_H-M 'P -1'
_atom_sites_solution_hydrogens geom
_atom_sites_solution_primary direct
_atom_sites_solution_secondary difmap
_audit_creation_method SHELXL-97
_cell_angle_alpha 105.7450(10)
_cell_angle_beta 95.2260(10)
_cell_angle_gamma 110.9080(10)
_cell_formula_units_Z 2
_cell_length_a 8.1148(3)
_cell_length_b 10.2084(3)
_cell_length_c 12.3390(4)
_cell_measurement_temperature 293(2)
_cell_volume 898.72(5)
_computing_cell_refinement 'SAINT (Bruker, 2014)'
_computing_data_collection 'Bruker APEX2'
_computing_data_reduction 'SAINT (Bruker, 2014)'
_computing_molecular_graphics SHELXTL
_computing_publication_material SHELXTL
_computing_structure_refinement 'SHELXL-97 (Sheldrick, 1997)'
_computing_structure_solution 'SHELXS-97 (Sheldrick, 1990)'
_diffrn_ambient_temperature 293(2)
_diffrn_measured_fraction_theta_full 0.998
_diffrn_measured_fraction_theta_max 0.998
_diffrn_measurement_device_type
;
Bruker D8 QUEST PHOTON 100
;
_diffrn_measurement_method '\f and \w scans'
_diffrn_radiation_monochromator graphite
_diffrn_radiation_source 'fine-focus sealed tube'
_diffrn_radiation_type MoK\a
_diffrn_radiation_wavelength 0.71073
_diffrn_reflns_av_R_equivalents 0.0260
_diffrn_reflns_av_sigmaI/netI 0.0182
_diffrn_reflns_limit_h_max 10
_diffrn_reflns_limit_h_min -10
_diffrn_reflns_limit_k_max 12
_diffrn_reflns_limit_k_min -12
_diffrn_reflns_limit_l_max 15
_diffrn_reflns_limit_l_min -15
_diffrn_reflns_number 24250
_diffrn_reflns_theta_full 26.37
_diffrn_reflns_theta_max 26.37
_diffrn_reflns_theta_min 3.20
_exptl_absorpt_coefficient_mu 1.247
_exptl_absorpt_correction_T_max 1.0000
_exptl_absorpt_correction_T_min 0.871131
_exptl_absorpt_correction_type multi-scan
_exptl_absorpt_process_details '(SADABS; Bruker, 2014/5)'
_exptl_crystal_colour blue
_exptl_crystal_density_diffrn 1.537
_exptl_crystal_density_method 'not measured'
_exptl_crystal_description block
_exptl_crystal_F_000 426
_exptl_crystal_size_max 0.182
_exptl_crystal_size_mid 0.090
_exptl_crystal_size_min 0.033
_refine_diff_density_max 0.542
_refine_diff_density_min -0.217
_refine_diff_density_rms 0.059
_refine_ls_extinction_method none
_refine_ls_goodness_of_fit_ref 1.056
_refine_ls_hydrogen_treatment mixed
_refine_ls_matrix_type full
_refine_ls_number_parameters 271
_refine_ls_number_reflns 3670
_refine_ls_number_restraints 0
_refine_ls_restrained_S_all 1.056
_refine_ls_R_factor_all 0.0420
_refine_ls_R_factor_gt 0.0331
_refine_ls_shift/su_max 0.001
_refine_ls_shift/su_mean 0.000
_refine_ls_structure_factor_coef Fsqd
_refine_ls_weighting_details 'calc w=1/[\s^2^(Fo^2^)+(0.0495P)^2^+0.3515P] where P=(Fo^2^+2Fc^2^)/3'
_refine_ls_weighting_scheme calc
_refine_ls_wR_factor_gt 0.0837
_refine_ls_wR_factor_ref 0.0882
_reflns_number_gt 3177
_reflns_number_total 3670
_reflns_threshold_expression >2sigma(I)
_cod_data_source_file cg5b00453_si_001.cif
_cod_data_source_block Compound5
_cod_depositor_comments
;
The following automatic conversions were performed:

'_symmetry_cell_setting' value 'Triclinic' changed to 'triclinic'
according to
/usr/data/users/saulius/crontab/automatic-downloads/rss-feeds/ACS/lib/dictionaries/cif_core.dic
dictionary named 'cif_core.dic' version 2.4.2 from 2011-04-26.

Automatic conversion script
Id: cif_fix_values 3271 2015-04-21 07:52:19Z andrius 

 Adding full bibliography for 4513421--4513426.cif.
;
_cod_database_code 4513426

loop_
_symmetry_equiv_pos_as_xyz
'x, y, z'
'-x, -y, -z'

loop_
_atom_site_label
_atom_site_type_symbol
_atom_site_fract_x
_atom_site_fract_y
_atom_site_fract_z
_atom_site_U_iso_or_equiv
_atom_site_adp_type
_atom_site_occupancy
_atom_site_symmetry_multiplicity
_atom_site_calc_flag
_atom_site_refinement_flags
C17A C -0.018(4) 0.499(3) 0.315(3) 0.071(6) Uani 0.30 1 d P
H17A H -0.0818 0.5266 0.2604 0.085 Uiso 0.30 1 calc PR
H17B H -0.1077 0.4299 0.3416 0.085 Uiso 0.30 1 calc PR
Cu1 Cu 0.33229(3) 0.44130(3) 0.12150(2) 0.03522(11) Uani 1 1 d .
O1 O 0.4958(2) 0.33653(18) 0.11534(14) 0.0471(4) Uani 1 1 d .
O2 O 0.6164(3) 0.3878(2) -0.03005(17) 0.0657(5) Uani 1 1 d .
O3 O 0.1277(2) 0.48411(17) 0.17813(13) 0.0446(4) Uani 1 1 d .
O4 O 0.1440(3) 0.3366(2) 0.27766(18) 0.0597(5) Uani 1 1 d .
N1 N 0.1598(2) 0.28440(18) -0.02182(14) 0.0343(4) Uani 1 1 d .
N2 N 0.4998(2) 0.5994(2) 0.26580(15) 0.0399(4) Uani 1 1 d .
N3 N 0.5946(5) 0.0602(3) 0.1736(3) 0.0871(9) Uani 1 1 d .
N4 N -0.1836(9) 0.2837(7) 0.4526(7) 0.133(2) Uani 0.70 1 d P
N4A N 0.1739(19) 0.7423(13) 0.4731(9) 0.094(4) Uani 0.30 1 d P
C1 C 0.1396(4) 0.1426(2) -0.0528(2) 0.0497(6) Uani 1 1 d .
H1 H 0.2143 0.1167 -0.0087 0.060 Uiso 1 1 calc R
C2 C 0.0147(4) 0.0333(3) -0.1460(2) 0.0563(7) Uani 1 1 d .
H2 H 0.0070 -0.0635 -0.1638 0.068 Uiso 1 1 calc R
C3 C -0.0997(3) 0.0664(3) -0.21358(19) 0.0443(5) Uani 1 1 d .
C4 C -0.0748(3) 0.2142(3) -0.1834(2) 0.0482(6) Uani 1 1 d .
H4 H -0.1452 0.2434 -0.2276 0.058 Uiso 1 1 calc R
C5 C 0.0526(3) 0.3177(2) -0.08886(19) 0.0414(5) Uani 1 1 d .
H5 H 0.0652 0.4158 -0.0704 0.050 Uiso 1 1 calc R
C6 C -0.2398(3) -0.0514(3) -0.3172(2) 0.0516(6) Uani 1 1 d .
H6A H -0.2893 -0.1444 -0.3017 0.062 Uiso 1 1 calc R
H6B H -0.3376 -0.0214 -0.3335 0.062 Uiso 1 1 calc R
C7 C 0.8489(4) 0.9293(4) 0.5809(2) 0.0665(8) Uani 1 1 d .
H7A H 0.9475 0.9010 0.5990 0.080 Uiso 1 1 calc R
H7B H 0.8996 1.0237 0.5675 0.080 Uiso 1 1 calc R
C8 C 0.7207(3) 0.8135(3) 0.4714(2) 0.0537(7) Uani 1 1 d .
C9 C 0.6714(4) 0.6631(3) 0.4533(2) 0.0533(6) Uani 1 1 d .
H9 H 0.7115 0.6316 0.5106 0.064 Uiso 1 1 calc R
C10 C 0.5636(3) 0.5609(3) 0.35102(19) 0.0448(5) Uani 1 1 d .
H10 H 0.5335 0.4607 0.3403 0.054 Uiso 1 1 calc R
C11 C 0.5425(4) 0.7440(3) 0.2841(2) 0.0528(6) Uani 1 1 d .
H11 H 0.4974 0.7725 0.2265 0.063 Uiso 1 1 calc R
C12 C 0.6498(4) 0.8518(3) 0.3841(2) 0.0600(7) Uani 1 1 d .
H12 H 0.6751 0.9510 0.3935 0.072 Uiso 1 1 calc R
C13 C 0.5914(3) 0.3268(2) 0.04258(19) 0.0415(5) Uani 1 1 d .
C14 C 0.6900(4) 0.2237(3) 0.0448(2) 0.0545(6) Uani 1 1 d .
H14A H 0.6697 0.1583 -0.0331 0.065 Uiso 1 1 calc R
H14B H 0.8185 0.2837 0.0700 0.065 Uiso 1 1 calc R
C15 C 0.6363(4) 0.1339(3) 0.1184(3) 0.0606(7) Uani 1 1 d .
C16 C 0.0858(3) 0.4222(3) 0.2536(2) 0.0461(6) Uani 1 1 d .
C17 C -0.0580(14) 0.4550(11) 0.3210(9) 0.061(2) Uani 0.70 1 d P
H17C H -0.0027 0.5560 0.3737 0.073 Uiso 0.70 1 calc PR
H17D H -0.1563 0.4490 0.2662 0.073 Uiso 0.70 1 calc PR
C18 C -0.1333(8) 0.3561(8) 0.3865(5) 0.0978(18) Uani 0.70 1 d P
C18A C 0.0890(12) 0.6321(9) 0.4132(7) 0.049(2) Uani 0.30 1 d P

loop_
_atom_site_aniso_label
_atom_site_aniso_U_11
_atom_site_aniso_U_22
_atom_site_aniso_U_33
_atom_site_aniso_U_23
_atom_site_aniso_U_13
_atom_site_aniso_U_12
C17A 0.079(11) 0.083(13) 0.069(9) 0.049(9) 0.042(8) 0.030(9)
Cu1 0.04096(17) 0.02682(15) 0.02650(15) -0.00235(10) -0.00898(10) 0.01265(11)
O1 0.0561(10) 0.0495(10) 0.0366(9) 0.0073(7) -0.0025(8) 0.0298(8)
O2 0.0858(14) 0.0443(10) 0.0580(12) 0.0218(9) 0.0041(10) 0.0148(10)
O3 0.0557(10) 0.0439(9) 0.0330(8) 0.0025(7) -0.0045(7) 0.0292(8)
O4 0.0651(12) 0.0533(11) 0.0699(13) 0.0253(10) 0.0089(10) 0.0316(9)
N1 0.0418(10) 0.0274(9) 0.0253(8) 0.0006(7) -0.0026(7) 0.0125(7)
N2 0.0426(10) 0.0319(9) 0.0303(9) -0.0017(7) -0.0097(8) 0.0109(8)
N3 0.108(2) 0.0739(19) 0.101(2) 0.0475(19) 0.0238(19) 0.0468(18)
N4 0.129(5) 0.108(5) 0.123(6) 0.031(4) 0.046(5) 0.004(4)
N4A 0.157(11) 0.079(7) 0.044(5) 0.018(6) 0.036(7) 0.045(7)
C1 0.0605(15) 0.0314(12) 0.0449(13) 0.0038(10) -0.0147(11) 0.0171(11)
C2 0.0728(17) 0.0286(12) 0.0514(15) -0.0021(10) -0.0148(13) 0.0198(12)
C3 0.0498(13) 0.0383(12) 0.0313(11) 0.0001(9) -0.0030(10) 0.0132(10)
C4 0.0592(15) 0.0408(13) 0.0355(12) 0.0018(10) -0.0122(11) 0.0227(11)
C5 0.0510(13) 0.0307(11) 0.0349(11) 0.0012(9) -0.0063(10) 0.0183(10)
C6 0.0502(14) 0.0445(14) 0.0386(13) -0.0037(11) -0.0013(11) 0.0101(11)
C7 0.0529(16) 0.0683(19) 0.0426(14) -0.0067(13) 0.0011(12) 0.0042(14)
C8 0.0495(14) 0.0516(15) 0.0327(12) -0.0052(11) -0.0026(11) 0.0059(12)
C9 0.0572(15) 0.0575(16) 0.0293(12) 0.0042(11) -0.0078(11) 0.0162(12)
C10 0.0475(13) 0.0395(12) 0.0343(12) 0.0045(10) -0.0049(10) 0.0112(10)
C11 0.0607(16) 0.0360(12) 0.0441(14) 0.0017(11) -0.0136(12) 0.0137(11)
C12 0.0698(18) 0.0329(12) 0.0498(15) -0.0062(11) -0.0072(13) 0.0086(12)
C13 0.0436(12) 0.0298(11) 0.0323(11) 0.0011(9) -0.0086(10) 0.0041(9)
C14 0.0508(15) 0.0504(15) 0.0608(16) 0.0126(13) 0.0114(12) 0.0226(12)
C15 0.0628(17) 0.0540(16) 0.0741(19) 0.0207(15) 0.0126(15) 0.0339(14)
C16 0.0513(14) 0.0465(13) 0.0332(12) 0.0003(10) -0.0028(10) 0.0234(11)
C17 0.078(5) 0.085(6) 0.044(3) 0.028(4) 0.030(3) 0.050(5)
C18 0.083(4) 0.108(5) 0.070(3) -0.004(3) 0.006(3) 0.029(3)
C18A 0.064(5) 0.042(4) 0.027(4) -0.007(4) 0.013(4) 0.020(4)

loop_
_atom_type_symbol
_atom_type_description
_atom_type_scat_dispersion_real
_atom_type_scat_dispersion_imag
_atom_type_scat_source
C C 0.0033 0.0016 'International Tables Vol C Tables 4.2.6.8 and 6.1.1.4'
Cu Cu 0.3201 1.2651 'International Tables Vol C Tables 4.2.6.8 and 6.1.1.4'
N N 0.0061 0.0033 'International Tables Vol C Tables 4.2.6.8 and 6.1.1.4'
O O 0.0106 0.0060 'International Tables Vol C Tables 4.2.6.8 and 6.1.1.4'
H H 0.0000 0.0000 'International Tables Vol C Tables 4.2.6.8 and 6.1.1.4'

loop_
_geom_angle_atom_site_label_1
_geom_angle_atom_site_label_2
_geom_angle_atom_site_label_3
_geom_angle
_geom_angle_site_symmetry_1
_geom_angle_site_symmetry_3
C18A C17A C16 115(2) . .
O1 Cu1 O3 150.86(7) . .
O1 Cu1 N2 89.41(7) . .
O3 Cu1 N2 88.54(7) . .
O1 Cu1 N1 91.83(7) . .
O3 Cu1 N1 90.11(7) . .
N2 Cu1 N1 178.65(7) . .
O1 Cu1 O2 117.27(8) . 2_665
O3 Cu1 O2 91.80(8) . 2_665
N2 Cu1 O2 89.88(8) . 2_665
N1 Cu1 O2 90.03(7) . 2_665
C13 O1 Cu1 124.67(15) . .
C13 O2 Cu1 163.07(18) . 2_665
C16 O3 Cu1 108.15(14) . .
C1 N1 C5 116.37(18) . .
C1 N1 Cu1 123.11(14) . .
C5 N1 Cu1 120.46(14) . .
C11 N2 C10 117.49(19) . .
C11 N2 Cu1 122.40(15) . .
C10 N2 Cu1 119.98(15) . .
N4A N4 C18 155.9(11) 2_566 .
N4A N4 C18A 42.0(8) 2_566 2_566
C18 N4 C18A 115.9(6) . 2_566
N4 N4A C18A 99.1(12) 2_566 .
N1 C1 C2 123.6(2) . .
C1 C2 C3 120.2(2) . .
C2 C3 C4 116.1(2) . .
C2 C3 C6 121.8(2) . .
C4 C3 C6 122.0(2) . .
C5 C4 C3 120.5(2) . .
N1 C5 C4 123.2(2) . .
C7 C6 C3 108.7(2) 1_444 .
C6 C7 C8 113.4(2) 1_666 .
C12 C8 C9 116.7(2) . .
C12 C8 C7 122.2(3) . .
C9 C8 C7 121.1(3) . .
C10 C9 C8 120.1(2) . .
N2 C10 C9 122.7(2) . .
N2 C11 C12 122.8(2) . .
C11 C12 C8 120.2(2) . .
O2 C13 O1 128.5(2) . .
O2 C13 C14 115.9(2) . .
O1 C13 C14 115.6(2) . .
C15 C14 C13 115.0(2) . .
N3 C15 C14 178.0(3) . .
O4 C16 O3 126.1(2) . .
O4 C16 C17A 129.9(10) . .
O3 C16 C17A 103.2(9) . .
O4 C16 C17 116.4(4) . .
O3 C16 C17 117.5(4) . .
C17A C16 C17 17.8(9) . .
C18 C17 C16 115.4(7) . .
N4 C18 C17 173.1(7) . .
N4A C18A C17A 168.2(13) . .
N4A C18A N4 39.0(6) . 2_566
C17A C18A N4 152.7(11) . 2_566

loop_
_geom_bond_atom_site_label_1
_geom_bond_atom_site_label_2
_geom_bond_distance
_geom_bond_site_symmetry_2
C17A C18A 1.47(3) .
C17A C16 1.47(3) .
Cu1 O1 1.9743(16) .
Cu1 O3 1.9998(16) .
Cu1 N2 2.0139(17) .
Cu1 N1 2.0158(16) .
Cu1 O2 2.2642(19) 2_665
O1 C13 1.246(3) .
O2 C13 1.216(3) .
O2 Cu1 2.2642(19) 2_665
O3 C16 1.268(3) .
O4 C16 1.218(3) .
N1 C1 1.337(3) .
N1 C5 1.337(3) .
N2 C11 1.338(3) .
N2 C10 1.341(3) .
N3 C15 1.132(4) .
N4 N4A 1.026(11) 2_566
N4 C18 1.245(9) .
N4 C18A 1.611(10) 2_566
N4A N4 1.026(11) 2_566
N4A C18A 1.091(13) .
C1 C2 1.370(3) .
C2 C3 1.382(3) .
C3 C4 1.385(3) .
C3 C6 1.516(3) .
C4 C5 1.370(3) .
C6 C7 1.506(4) 1_444
C7 C6 1.506(4) 1_666
C7 C8 1.518(3) .
C8 C12 1.385(4) .
C8 C9 1.389(4) .
C9 C10 1.371(3) .
C11 C12 1.369(3) .
C13 C14 1.537(3) .
C14 C15 1.446(4) .
C16 C17 1.571(10) .
C17 C18 1.462(11) .
C18A N4 1.611(10) 2_566
